data_4060843
loop_
_publ_author_name
'Ahn, Yi Joon'
'Rubio, Ramel J.'
'Hollis, T. Keith'
'Tham, Fook S.'
'Donnadieu, Bruno'

_publ_section_title
;
 Slip--Inversion--Slip Mechanism of Phosphametallocene Isomerization.
 Spectroscopic Characterization of an (\h1-Phospholyl)titanium Complex.
 Synthesis and Structures of Chiral Mono(phospholyl)titanium Complexes
;
_journal_coden_ASTM ORGND7
_journal_issue 5
_journal_name_full Organometallics
_journal_page_first 1079
_journal_page_last 1083
_journal_paper_doi 10.1021/om050357h
_journal_volume 25
_journal_year 2006
_chemical_formula_sum 'C8 H10 Cl3 P Ti'
_chemical_formula_weight 291.38
_space_group_IT_number 2
_symmetry_cell_setting triclinic
_symmetry_space_group_name_Hall '-P 1'
_symmetry_space_group_name_H-M 'P -1'
_cell_angle_alpha 102.390(2)
_cell_angle_beta 92.824(2)
_cell_angle_gamma 109.062(2)
_cell_formula_units_Z 2
_cell_length_a 6.7877(9)
_cell_length_b 6.9647(9)
_cell_length_c 12.9311(17)
_cell_measurement_temperature 218(2)
_cell_volume 559.60(13)
_diffrn_ambient_temperature 218(2)
_exptl_crystal_density_diffrn 1.729
_cod_duplicate_entry 4074602
_cod_depositor_comments
;
The following automatic conversions were performed:
'_symmetry_cell_setting' value 'Triclinic' changed to 'triclinic'
according to '/home/saulius/struct/CIF-dictionaries/cif_core.dic'
dictionary named 'cif_core.dic' version 2.4.1 from 2010-06-29.

Automatic conversion script
Id: cif_fix_enum 1527 2010-12-29 10:47:43Z saulius 
;
_cod_database_code 4060843

loop_
_symmetry_equiv_pos_as_xyz
'x, y, z'
'-x, -y, -z'

loop_
_atom_site_label
_atom_site_type_symbol
_atom_site_fract_x
_atom_site_fract_y
_atom_site_fract_z
_atom_site_U_iso_or_equiv
_atom_site_adp_type
_atom_site_occupancy
_atom_site_symmetry_multiplicity
_atom_site_calc_flag
_atom_site_refinement_flags
_atom_site_disorder_assembly
_atom_site_disorder_group
Ti1 Ti 0.23153(4) 0.57319(4) 0.20275(2) 0.02320(9) Uani 1 1 d . . .
Cl1 Cl 0.42908(7) 0.75116(6) 0.35830(3) 0.03337(11) Uani 1 1 d . . .
Cl2 Cl -0.04786(8) 0.67743(8) 0.21248(5) 0.04236(13) Uani 1 1 d . . .
Cl3 Cl 0.40556(9) 0.74232(8) 0.08844(4) 0.04442(13) Uani 1 1 d . . .
P1 P 0.38010(8) 0.27250(8) 0.15806(4) 0.03423(12) Uani 1 1 d . . .
C1 C 0.1618(3) 0.2550(3) 0.07378(14) 0.0347(4) Uani 1 1 d . . .
H1 H 0.1682 0.2600 0.0019 0.045(7) Uiso 1 1 calc R . .
C2 C -0.0231(3) 0.2331(2) 0.12109(14) 0.0283(3) Uani 1 1 d . . .
H2 H -0.1536 0.2174 0.0855 0.050(7) Uiso 1 1 calc R . .
C3 C 0.0172(2) 0.2383(2) 0.23458(13) 0.0245(3) Uani 1 1 d . . .
C4 C -0.1459(3) 0.2143(3) 0.31028(15) 0.0322(4) Uani 1 1 d . . .
H4A H -0.2762 0.1022 0.2743 0.044(6) Uiso 1 1 calc R . .
H4B H -0.1763 0.3447 0.3302 0.041(6) Uiso 1 1 calc R . .
C5 C -0.0714(3) 0.1628(3) 0.41099(14) 0.0333(4) Uani 1 1 d . . .
H5A H -0.1644 0.1803 0.4652 0.053(7) Uiso 1 1 calc R . .
H5B H -0.0790 0.0163 0.3943 0.028(5) Uiso 1 1 calc R . .
C6 C 0.1536(3) 0.3048(3) 0.45530(13) 0.0309(3) Uani 1 1 d . . .
H6A H 0.1931 0.2786 0.5235 0.036(6) Uiso 1 1 calc R . .
H6B H 0.1633 0.4516 0.4683 0.035(6) Uiso 1 1 calc R . .
C7 C 0.3046(3) 0.2639(3) 0.37660(14) 0.0294(3) Uani 1 1 d . . .
H7A H 0.4431 0.3736 0.3993 0.034(6) Uiso 1 1 calc R . .
H7B H 0.3205 0.1292 0.3771 0.035(6) Uiso 1 1 calc R . .
C8 C 0.2268(2) 0.2605(2) 0.26500(13) 0.0239(3) Uani 1 1 d . . .

loop_
_atom_site_aniso_label
_atom_site_aniso_U_11
_atom_site_aniso_U_22
_atom_site_aniso_U_33
_atom_site_aniso_U_23
_atom_site_aniso_U_13
_atom_site_aniso_U_12
Ti1 0.02581(15) 0.02050(14) 0.02343(15) 0.00624(10) 0.00281(10) 0.00769(11)
Cl1 0.0369(2) 0.0250(2) 0.0307(2) 0.00518(15) -0.00413(16) 0.00302(16)
Cl2 0.0356(2) 0.0360(2) 0.0588(3) 0.0074(2) 0.0026(2) 0.01981(19)
Cl3 0.0575(3) 0.0419(3) 0.0378(2) 0.0208(2) 0.0173(2) 0.0137(2)
P1 0.0367(3) 0.0347(2) 0.0361(2) 0.00867(19) 0.01082(19) 0.0178(2)
C1 0.0511(11) 0.0283(8) 0.0232(7) 0.0021(6) 0.0049(7) 0.0145(8)
C2 0.0286(8) 0.0193(7) 0.0356(8) 0.0052(6) 0.0038(6) 0.0075(6)
C3 0.0248(7) 0.0184(6) 0.0277(7) 0.0046(5) 0.0009(6) 0.0051(5)
C4 0.0238(8) 0.0340(9) 0.0377(9) 0.0120(7) 0.0069(6) 0.0062(6)
C5 0.0359(9) 0.0293(8) 0.0340(9) 0.0118(7) 0.0116(7) 0.0068(7)
C6 0.0378(9) 0.0287(8) 0.0266(8) 0.0099(6) 0.0041(6) 0.0099(7)
C7 0.0309(8) 0.0286(8) 0.0320(8) 0.0108(6) 0.0002(6) 0.0129(6)
C8 0.0269(7) 0.0184(6) 0.0272(7) 0.0058(5) 0.0039(6) 0.0090(5)
